data_7006760
loop_
_publ_author_name
'Aaker\"oy, Christer B'
'Schultheiss, Nate'
'Desper, John'

_publ_section_title
;
 Directed supramolecular assembly of Cu(II)-based "paddlewheels" into
 infinite 1-D chains using structurally bifunctional ligands.
;
_journal_issue 13
_journal_name_full 'Dalton transactions (Cambridge, England : 2003)'
_journal_page_first 1627
_journal_page_last 1635
_journal_paper_doi 10.1039/b513765a
_journal_year 2006
_chemical_formula_moiety
;
(C10 H10 N4 O)2 Cu2 (C2 H3 O2)4
;
_chemical_formula_sum 'C28 H32 Cu2 N8 O10'
_chemical_formula_weight 767.70
_chemical_name_common
;bis(2-amino-4-(3-pyridyl)-6-methoxypyrimidine) mu-(OAc)4
dicopper(ii)
;
_chemical_name_systematic
;
bis(2-amino-4-(3-pyridyl)-6-methoxypyrimidine) mu-(OAc)4 dicopper(II)
;
_space_group_IT_number 2
_symmetry_cell_setting triclinic
_symmetry_space_group_name_Hall '-P 1'
_symmetry_space_group_name_H-M 'P -1'
_atom_sites_solution_hydrogens geom
_atom_sites_solution_primary direct
_atom_sites_solution_secondary difmap
_audit_creation_method SHELXL-97
_cell_angle_alpha 71.144(4)
_cell_angle_beta 81.585(4)
_cell_angle_gamma 79.240(4)
_cell_formula_units_Z 1
_cell_length_a 8.2800(6)
_cell_length_b 9.3983(6)
_cell_length_c 11.2233(7)
_cell_measurement_reflns_used 2733
_cell_measurement_temperature 173(2)
_cell_measurement_theta_max 28.10
_cell_measurement_theta_min 2.30
_cell_volume 808.49(10)
_computing_cell_refinement 'Bruker XSCANS'
_computing_data_collection 'Bruker XSCANS'
_computing_data_reduction 'Bruker SHELXTL'
_computing_molecular_graphics 'Bruker SHELXTL'
_computing_publication_material 'Bruker SHELXTL'
_computing_structure_refinement 'SHELXL-97 (Sheldrick, 1997)'
_computing_structure_solution 'SHELXS-97 (Sheldrick, 1990)'
_diffrn_ambient_temperature 173(2)
_diffrn_measured_fraction_theta_full 0.912
_diffrn_measured_fraction_theta_max 0.912
_diffrn_measurement_device_type 'Bruker P4'
_diffrn_measurement_method '\w scans'
_diffrn_radiation_monochromator graphite
_diffrn_radiation_source 'fine-focus sealed tube'
_diffrn_radiation_type MoK\a
_diffrn_radiation_wavelength 0.71073
_diffrn_reflns_av_R_equivalents 0.0224
_diffrn_reflns_av_sigmaI/netI 0.0405
_diffrn_reflns_limit_h_max 9
_diffrn_reflns_limit_h_min -10
_diffrn_reflns_limit_k_max 12
_diffrn_reflns_limit_k_min -12
_diffrn_reflns_limit_l_max 14
_diffrn_reflns_limit_l_min -13
_diffrn_reflns_number 6060
_diffrn_reflns_theta_full 28.24
_diffrn_reflns_theta_max 28.24
_diffrn_reflns_theta_min 2.32
_exptl_absorpt_coefficient_mu 1.383
_exptl_absorpt_correction_T_max 1.000
_exptl_absorpt_correction_T_min 0.781
_exptl_absorpt_correction_type multi-scan
_exptl_absorpt_process_details SADABS
_exptl_crystal_colour aqua
_exptl_crystal_density_diffrn 1.577
_exptl_crystal_density_method 'not measured'
_exptl_crystal_description needle
_exptl_crystal_F_000 394
_exptl_crystal_size_max 0.40
_exptl_crystal_size_mid 0.15
_exptl_crystal_size_min 0.10
_refine_diff_density_max 0.371
_refine_diff_density_min -0.707
_refine_diff_density_rms 0.100
_refine_ls_extinction_method none
_refine_ls_goodness_of_fit_ref 1.300
_refine_ls_hydrogen_treatment mixed
_refine_ls_matrix_type full
_refine_ls_number_parameters 223
_refine_ls_number_reflns 3638
_refine_ls_number_restraints 0
_refine_ls_restrained_S_all 1.300
_refine_ls_R_factor_all 0.0482
_refine_ls_R_factor_gt 0.0376
_refine_ls_shift/su_max 0.001
_refine_ls_shift/su_mean 0.000
_refine_ls_structure_factor_coef Fsqd
_refine_ls_weighting_details 'calc w=1/[\s^2^(Fo^2^)+(0.0450P)^2^+0.0000P] where P=(Fo^2^+2Fc^2^)/3'
_refine_ls_weighting_scheme calc
_refine_ls_wR_factor_gt 0.0935
_refine_ls_wR_factor_ref 0.0999
_reflns_number_gt 3063
_reflns_number_total 3638
_reflns_threshold_expression >2sigma(I)
_cod_data_source_file b513765a.txt
_cod_data_source_block 8
_cod_depositor_comments
;
The following automatic conversions were performed:
'_symmetry_cell_setting' value 'Triclinic' changed to 'triclinic'
according to '/home/saulius/struct/CIF-dictionaries/cif_core.dic'
dictionary named 'cif_core.dic' version 2.4.1 from 2010-06-29.

Automatic conversion script
Id: cif_fix_enum 1527 2010-12-29 10:47:43Z saulius 
;
_cod_original_cell_volume 808.49(9)
_cod_original_sg_symbol_H-M P-1
_cod_database_code 7006760

loop_
_symmetry_equiv_pos_as_xyz
'x, y, z'
'-x, -y, -z'

loop_
_atom_site_label
_atom_site_type_symbol
_atom_site_fract_x
_atom_site_fract_y
_atom_site_fract_z
_atom_site_U_iso_or_equiv
_atom_site_adp_type
_atom_site_occupancy
_atom_site_symmetry_multiplicity
_atom_site_calc_flag
_atom_site_refinement_flags
_atom_site_disorder_assembly
_atom_site_disorder_group
Cu1 Cu 0.56055(4) 0.50763(3) 0.09840(2) 0.01528(11) Uani 1 1 d . . .
N11 N 0.6667(3) 0.0940(2) 0.55428(19) 0.0214(5) Uani 1 1 d . . .
C12 C 0.6944(3) -0.0456(3) 0.6363(2) 0.0208(5) Uani 1 1 d . . .
N12 N 0.6286(3) -0.1563(3) 0.6162(2) 0.0261(5) Uani 1 1 d . . .
H12A H 0.548(4) -0.132(3) 0.557(3) 0.031 Uiso 1 1 d . . .
H12B H 0.632(4) -0.244(4) 0.681(3) 0.031 Uiso 1 1 d . . .
N13 N 0.7824(3) -0.0885(2) 0.73718(19) 0.0238(5) Uani 1 1 d . . .
C14 C 0.8459(4) 0.0201(3) 0.7553(2) 0.0262(6) Uani 1 1 d . . .
C15 C 0.8290(4) 0.1699(3) 0.6755(3) 0.0295(6) Uani 1 1 d . . .
H15 H 0.8780 0.2460 0.6898 0.035 Uiso 1 1 calc R . .
C16 C 0.7379(3) 0.2003(3) 0.5758(2) 0.0217(5) Uani 1 1 d . . .
O17 O 0.9320(3) -0.0100(2) 0.85484(19) 0.0338(5) Uani 1 1 d . . .
C17 C 0.9573(4) -0.1656(3) 0.9357(3) 0.0347(7) Uani 1 1 d . . .
H17A H 0.9954 -0.1688 1.0153 0.052 Uiso 1 1 calc R . .
H17B H 1.0405 -0.2264 0.8933 0.052 Uiso 1 1 calc R . .
H17C H 0.8531 -0.2070 0.9533 0.052 Uiso 1 1 calc R . .
N21 N 0.6504(2) 0.5021(2) 0.27220(18) 0.0166(4) Uani 1 1 d . . .
C22 C 0.6792(3) 0.3682(3) 0.3611(2) 0.0190(5) Uani 1 1 d . . .
H22 H 0.6755 0.2785 0.3405 0.023 Uiso 1 1 calc R . .
C23 C 0.7141(3) 0.3535(3) 0.4820(2) 0.0194(5) Uani 1 1 d . . .
C24 C 0.7250(3) 0.4857(3) 0.5090(2) 0.0247(6) Uani 1 1 d . . .
H24 H 0.7496 0.4812 0.5904 0.030 Uiso 1 1 calc R . .
C25 C 0.6993(3) 0.6237(3) 0.4154(2) 0.0256(6) Uani 1 1 d . . .
H25 H 0.7090 0.7152 0.4309 0.031 Uiso 1 1 calc R . .
C26 C 0.6598(3) 0.6272(3) 0.2999(2) 0.0199(5) Uani 1 1 d . . .
H26 H 0.6383 0.7229 0.2372 0.024 Uiso 1 1 calc R . .
C31 C 0.4275(3) 0.7868(3) -0.0670(2) 0.0198(5) Uani 1 1 d . . .
O31 O 0.4972(2) 0.72877(19) 0.03295(17) 0.0255(4) Uani 1 1 d . . .
O32 O 0.3939(2) 0.71411(19) -0.13449(17) 0.0251(4) Uani 1 1 d . . .
C32 C 0.3775(4) 0.9563(3) -0.1109(3) 0.0288(6) Uani 1 1 d . . .
H32A H 0.4687 1.0062 -0.1051 0.043 Uiso 1 1 calc R . .
H32B H 0.2804 0.9847 -0.0574 0.043 Uiso 1 1 calc R . .
H32C H 0.3508 0.9886 -0.1988 0.043 Uiso 1 1 calc R . .
C41 C 0.2196(3) 0.4812(3) 0.1244(2) 0.0176(5) Uani 1 1 d . . .
O41 O 0.3360(2) 0.4866(2) 0.18251(16) 0.0240(4) Uani 1 1 d . . .
O42 O 0.2337(2) 0.4786(2) 0.01228(16) 0.0237(4) Uani 1 1 d . . .
C42 C 0.0522(3) 0.4766(3) 0.1950(2) 0.0265(6) Uani 1 1 d . . .
H42A H -0.0290 0.4812 0.1380 0.040 Uiso 1 1 calc R . .
H42B H 0.0227 0.5637 0.2280 0.040 Uiso 1 1 calc R . .
H42C H 0.0529 0.3821 0.2655 0.040 Uiso 1 1 calc R . .

loop_
_atom_site_aniso_label
_atom_site_aniso_U_11
_atom_site_aniso_U_22
_atom_site_aniso_U_33
_atom_site_aniso_U_23
_atom_site_aniso_U_13
_atom_site_aniso_U_12
Cu1 0.01692(17) 0.01542(16) 0.01401(16) -0.00417(11) -0.00356(11) -0.00255(11)
N11 0.0270(12) 0.0208(11) 0.0174(10) -0.0044(8) -0.0061(9) -0.0057(9)
C12 0.0244(14) 0.0224(12) 0.0165(12) -0.0052(9) -0.0037(10) -0.0058(10)
N12 0.0362(14) 0.0215(11) 0.0218(11) -0.0009(9) -0.0124(10) -0.0100(10)
N13 0.0301(13) 0.0224(11) 0.0192(11) -0.0031(8) -0.0091(9) -0.0057(9)
C14 0.0309(15) 0.0276(14) 0.0217(13) -0.0062(11) -0.0099(11) -0.0049(12)
C15 0.0399(17) 0.0232(13) 0.0302(15) -0.0072(11) -0.0159(13) -0.0083(12)
C16 0.0271(14) 0.0214(12) 0.0176(12) -0.0049(10) -0.0056(10) -0.0047(11)
O17 0.0505(14) 0.0247(10) 0.0287(10) -0.0006(8) -0.0263(9) -0.0077(9)
C17 0.051(2) 0.0218(14) 0.0308(15) 0.0002(11) -0.0254(14) -0.0029(13)
N21 0.0159(10) 0.0176(10) 0.0147(9) -0.0032(7) -0.0029(8) -0.0005(8)
C22 0.0188(12) 0.0203(12) 0.0201(12) -0.0077(9) -0.0038(10) -0.0043(10)
C23 0.0184(12) 0.0219(12) 0.0186(12) -0.0051(9) -0.0060(9) -0.0032(10)
C24 0.0290(15) 0.0255(13) 0.0223(13) -0.0091(10) -0.0076(11) -0.0029(11)
C25 0.0334(16) 0.0204(13) 0.0273(14) -0.0118(10) -0.0068(11) -0.0030(11)
C26 0.0219(13) 0.0174(12) 0.0200(12) -0.0054(9) -0.0037(10) -0.0013(10)
C31 0.0199(13) 0.0160(11) 0.0223(12) -0.0059(9) 0.0001(10) -0.0016(10)
O31 0.0344(11) 0.0178(9) 0.0256(10) -0.0059(7) -0.0123(8) -0.0011(8)
O32 0.0359(11) 0.0168(9) 0.0239(9) -0.0058(7) -0.0094(8) -0.0029(8)
C32 0.0343(16) 0.0160(12) 0.0341(15) -0.0051(11) -0.0077(12) 0.0002(11)
C41 0.0170(12) 0.0147(11) 0.0200(12) -0.0029(9) -0.0042(9) -0.0018(9)
O41 0.0189(9) 0.0360(11) 0.0195(9) -0.0099(8) -0.0023(7) -0.0073(8)
O42 0.0193(9) 0.0353(10) 0.0189(9) -0.0090(7) -0.0029(7) -0.0077(8)
C42 0.0182(13) 0.0368(15) 0.0259(14) -0.0115(11) -0.0015(11) -0.0044(11)

loop_
_atom_type_symbol
_atom_type_description
_atom_type_scat_dispersion_real
_atom_type_scat_dispersion_imag
_atom_type_scat_source
C C 0.0033 0.0016 'International Tables Vol C Tables 4.2.6.8 and 6.1.1.4'
H H 0.0000 0.0000 'International Tables Vol C Tables 4.2.6.8 and 6.1.1.4'
N N 0.0061 0.0033 'International Tables Vol C Tables 4.2.6.8 and 6.1.1.4'
O O 0.0106 0.0060 'International Tables Vol C Tables 4.2.6.8 and 6.1.1.4'
Cu Cu 0.3201 1.2651 'International Tables Vol C Tables 4.2.6.8 and 6.1.1.4'

loop_
_geom_angle_atom_site_label_1
_geom_angle_atom_site_label_2
_geom_angle_atom_site_label_3
_geom_angle
_geom_angle_site_symmetry_1
_geom_angle_site_symmetry_3
_geom_angle_publ_flag
O42 Cu1 O31 90.24(8) 2_665 . ?
O42 Cu1 O32 88.48(8) 2_665 2_665 ?
O31 Cu1 O32 168.83(7) . 2_665 ?
O42 Cu1 O41 168.75(7) 2_665 . ?
O31 Cu1 O41 90.34(8) . . ?
O32 Cu1 O41 88.78(8) 2_665 . ?
O42 Cu1 N21 99.61(7) 2_665 . ?
O31 Cu1 N21 97.34(8) . . ?
O32 Cu1 N21 93.81(7) 2_665 . ?
O41 Cu1 N21 91.46(7) . . ?
O42 Cu1 Cu1 83.88(5) 2_665 2_665 ?
O31 Cu1 Cu1 86.61(5) . 2_665 ?
O32 Cu1 Cu1 82.22(5) 2_665 2_665 ?
O41 Cu1 Cu1 84.94(5) . 2_665 ?
N21 Cu1 Cu1 174.68(5) . 2_665 ?
C12 N11 C16 115.3(2) . . ?
N11 C12 N13 126.8(2) . . ?
N11 C12 N12 117.2(2) . . ?
N13 C12 N12 116.1(2) . . ?
C12 N12 H12A 120.9(18) . . ?
C12 N12 H12B 115(2) . . ?
H12A N12 H12B 119(3) . . ?
C14 N13 C12 115.4(2) . . ?
N13 C14 O17 120.0(2) . . ?
N13 C14 C15 123.6(2) . . ?
O17 C14 C15 116.4(2) . . ?
C16 C15 C14 115.9(2) . . ?
C16 C15 H15 122.0 . . ?
C14 C15 H15 122.0 . . ?
N11 C16 C15 123.0(2) . . ?
N11 C16 C23 115.6(2) . . ?
C15 C16 C23 121.5(2) . . ?
C14 O17 C17 117.4(2) . . ?
O17 C17 H17A 109.5 . . ?
O17 C17 H17B 109.5 . . ?
H17A C17 H17B 109.5 . . ?
O17 C17 H17C 109.5 . . ?
H17A C17 H17C 109.5 . . ?
H17B C17 H17C 109.5 . . ?
C26 N21 C22 118.4(2) . . ?
C26 N21 Cu1 122.73(16) . . ?
C22 N21 Cu1 118.42(16) . . ?
N21 C22 C23 123.3(2) . . ?
N21 C22 H22 118.4 . . ?
C23 C22 H22 118.4 . . ?
C22 C23 C24 117.6(2) . . ?
C22 C23 C16 119.4(2) . . ?
C24 C23 C16 123.1(2) . . ?
C25 C24 C23 118.8(2) . . ?
C25 C24 H24 120.6 . . ?
C23 C24 H24 120.6 . . ?
C26 C25 C24 119.4(2) . . ?
C26 C25 H25 120.3 . . ?
C24 C25 H25 120.3 . . ?
N21 C26 C25 122.5(2) . . ?
N21 C26 H26 118.7 . . ?
C25 C26 H26 118.7 . . ?
O31 C31 O32 125.2(2) . . ?
O31 C31 C32 118.3(2) . . ?
O32 C31 C32 116.5(2) . . ?
C31 O31 Cu1 120.54(17) . . ?
C31 O32 Cu1 125.46(16) . 2_665 ?
C31 C32 H32A 109.5 . . ?
C31 C32 H32B 109.5 . . ?
H32A C32 H32B 109.5 . . ?
C31 C32 H32C 109.5 . . ?
H32A C32 H32C 109.5 . . ?
H32B C32 H32C 109.5 . . ?
O42 C41 O41 125.0(2) . . ?
O42 C41 C42 117.8(2) . . ?
O41 C41 C42 117.2(2) . . ?
C41 O41 Cu1 121.88(16) . . ?
C41 O42 Cu1 124.15(16) . 2_665 ?
C41 C42 H42A 109.5 . . ?
C41 C42 H42B 109.5 . . ?
H42A C42 H42B 109.5 . . ?
C41 C42 H42C 109.5 . . ?
H42A C42 H42C 109.5 . . ?
H42B C42 H42C 109.5 . . ?

loop_
_geom_bond_atom_site_label_1
_geom_bond_atom_site_label_2
_geom_bond_distance
_geom_bond_site_symmetry_2
_geom_bond_publ_flag
Cu1 O42 1.9548(17) 2_665 ?
Cu1 O31 1.9629(17) . ?
Cu1 O32 1.9633(17) 2_665 ?
Cu1 O41 1.9722(18) . ?
Cu1 N21 2.169(2) . ?
Cu1 Cu1 2.6099(6) 2_665 ?
N11 C12 1.338(3) . ?
N11 C16 1.350(3) . ?
C12 N13 1.346(3) . ?
C12 N12 1.353(3) . ?
N12 H12A 0.95(3) . ?
N12 H12B 0.91(3) . ?
N13 C14 1.313(3) . ?
C14 O17 1.337(3) . ?
C14 C15 1.397(4) . ?
C15 C16 1.365(4) . ?
C15 H15 0.9500 . ?
C16 C23 1.482(3) . ?
O17 C17 1.445(3) . ?
C17 H17A 0.9800 . ?
C17 H17B 0.9800 . ?
C17 H17C 0.9800 . ?
N21 C26 1.328(3) . ?
N21 C22 1.334(3) . ?
C22 C23 1.387(3) . ?
C22 H22 0.9500 . ?
C23 C24 1.392(4) . ?
C24 C25 1.384(3) . ?
C24 H24 0.9500 . ?
C25 C26 1.372(4) . ?
C25 H25 0.9500 . ?
C26 H26 0.9500 . ?
C31 O31 1.251(3) . ?
C31 O32 1.259(3) . ?
C31 C32 1.503(3) . ?
O32 Cu1 1.9634(17) 2_665 ?
C32 H32A 0.9800 . ?
C32 H32B 0.9800 . ?
C32 H32C 0.9800 . ?
C41 O42 1.254(3) . ?
C41 O41 1.258(3) . ?
C41 C42 1.494(3) . ?
O42 Cu1 1.9548(17) 2_665 ?
C42 H42A 0.9800 . ?
C42 H42B 0.9800 . ?
C42 H42C 0.9800 . ?

loop_
_geom_hbond_atom_site_label_D
_geom_hbond_atom_site_label_H
_geom_hbond_atom_site_label_A
_geom_hbond_distance_DH
_geom_hbond_distance_HA
_geom_hbond_distance_DA
_geom_hbond_angle_DHA
_geom_hbond_site_symmetry_A
N12 H12A N11 0.95(3) 2.24(3) 3.177(3) 171(2) 2_656
N12 H12B O41 0.91(3) 2.29(3) 3.185(3) 170(3) 2_656

loop_
_geom_torsion_atom_site_label_1
_geom_torsion_atom_site_label_2
_geom_torsion_atom_site_label_3
_geom_torsion_atom_site_label_4
_geom_torsion
_geom_torsion_site_symmetry_1
_geom_torsion_site_symmetry_2
_geom_torsion_site_symmetry_3
_geom_torsion_site_symmetry_4
_geom_torsion_publ_flag
C16 N11 C12 N13 1.2(4) . . . . ?
C16 N11 C12 N12 -178.4(2) . . . . ?
N11 C12 N13 C14 0.3(4) . . . . ?
N12 C12 N13 C14 179.8(3) . . . . ?
C12 N13 C14 O17 178.3(3) . . . . ?
C12 N13 C14 C15 -1.5(4) . . . . ?
N13 C14 C15 C16 1.2(5) . . . . ?
O17 C14 C15 C16 -178.6(3) . . . . ?
C12 N11 C16 C15 -1.4(4) . . . . ?
C12 N11 C16 C23 177.3(2) . . . . ?
C14 C15 C16 N11 0.3(4) . . . . ?
C14 C15 C16 C23 -178.3(3) . . . . ?
N13 C14 O17 C17 2.8(4) . . . . ?
C15 C14 O17 C17 -177.4(3) . . . . ?
O42 Cu1 N21 C26 87.0(2) 2_665 . . . ?
O31 Cu1 N21 C26 -4.5(2) . . . . ?
O32 Cu1 N21 C26 176.06(19) 2_665 . . . ?
O41 Cu1 N21 C26 -95.1(2) . . . . ?
Cu1 Cu1 N21 C26 -142.3(5) 2_665 . . . ?
O42 Cu1 N21 C22 -100.98(18) 2_665 . . . ?
O31 Cu1 N21 C22 167.53(18) . . . . ?
O32 Cu1 N21 C22 -11.87(18) 2_665 . . . ?
O41 Cu1 N21 C22 77.00(18) . . . . ?
Cu1 Cu1 N21 C22 29.8(7) 2_665 . . . ?
C26 N21 C22 C23 1.8(4) . . . . ?
Cu1 N21 C22 C23 -170.62(19) . . . . ?
N21 C22 C23 C24 -2.3(4) . . . . ?
N21 C22 C23 C16 177.6(2) . . . . ?
N11 C16 C23 C22 -23.4(4) . . . . ?
C15 C16 C23 C22 155.4(3) . . . . ?
N11 C16 C23 C24 156.6(3) . . . . ?
C15 C16 C23 C24 -24.7(4) . . . . ?
C22 C23 C24 C25 0.5(4) . . . . ?
C16 C23 C24 C25 -179.4(2) . . . . ?
C23 C24 C25 C26 1.7(4) . . . . ?
C22 N21 C26 C25 0.6(4) . . . . ?
Cu1 N21 C26 C25 172.7(2) . . . . ?
C24 C25 C26 N21 -2.3(4) . . . . ?
O32 C31 O31 Cu1 -1.0(4) . . . . ?
C32 C31 O31 Cu1 178.34(17) . . . . ?
O42 Cu1 O31 C31 84.4(2) 2_665 . . . ?
O32 Cu1 O31 C31 1.1(5) 2_665 . . . ?
O41 Cu1 O31 C31 -84.3(2) . . . . ?
N21 Cu1 O31 C31 -175.86(19) . . . . ?
Cu1 Cu1 O31 C31 0.56(19) 2_665 . . . ?
O31 C31 O32 Cu1 0.9(4) . . . 2_665 ?
C32 C31 O32 Cu1 -178.45(17) . . . 2_665 ?
O42 C41 O41 Cu1 4.7(3) . . . . ?
C42 C41 O41 Cu1 -175.61(17) . . . . ?
O42 Cu1 O41 C41 -9.6(5) 2_665 . . . ?
O31 Cu1 O41 C41 83.30(19) . . . . ?
O32 Cu1 O41 C41 -85.57(19) 2_665 . . . ?
N21 Cu1 O41 C41 -179.35(19) . . . . ?
Cu1 Cu1 O41 C41 -3.27(18) 2_665 . . . ?
O41 C41 O42 Cu1 -3.1(4) . . . 2_665 ?
C42 C41 O42 Cu1 177.26(17) . . . 2_665 ?
